data_7700667
loop_
_publ_author_name
'Jiang, Peng'
'Wang, Zhaojin'
'Moxey, Graeme J.'
'Morshedi, Mahbod'
'Barlow, Adam'
'Wang, Genmiao'
'Quintana, Crist\'obal'
'Zhang, Chi'
'Cifuentes, Marie P.'
'Humphrey, Mark G.'

_publ_section_title
;
 Syntheses and quadratic nonlinear optical properties of 2,7-fluorenylene-
 and 1,4-phenylene-functionalized o-carboranes.
;
_journal_issue 33
_journal_name_full 'Dalton transactions (Cambridge, England : 2003)'
_journal_page_first 12549
_journal_page_last 12559
_journal_paper_doi 10.1039/c9dt02645b
_journal_volume 48
_journal_year 2019
_chemical_formula_moiety 'C12 H23 B10 I'
_chemical_formula_sum 'C12 H23 B10 I'
_chemical_formula_weight 402.30
_space_group_crystal_system monoclinic
_space_group_IT_number 14
_space_group_name_Hall '-P 2ybc'
_space_group_name_H-M_alt 'P 1 21/c 1'
_symmetry_space_group_name_Hall '-P 2ybc'
_symmetry_space_group_name_H-M 'P 1 21/c 1'
_atom_sites_solution_hydrogens geom
_atom_sites_solution_primary direct
_audit_creation_date 2019-05-25
_audit_creation_method
;
Olex2 1.2
(compiled 2015.09.30 svn.r3233 for OlexSys, GUI svn.r5103)
;
_audit_update_record
;
2019-06-22 deposited with the CCDC.    2019-07-26 downloaded from the CCDC.
;
_cell_angle_alpha 90
_cell_angle_beta 91.4799(10)
_cell_angle_gamma 90
_cell_formula_units_Z 4
_cell_length_a 7.66445(9)
_cell_length_b 24.0864(3)
_cell_length_c 9.93244(11)
_cell_measurement_reflns_used 7049
_cell_measurement_temperature 150.00(10)
_cell_measurement_theta_max 72.2780
_cell_measurement_theta_min 4.8210
_cell_volume 1833.01(4)
_computing_cell_refinement
;
CrysAlisPro, Agilent Technologies,
Version 1.171.37.35h (release 09-02-2015 CrysAlis171 .NET)
(compiled Feb  9 2015,16:26:32)
;
_computing_data_collection
;
CrysAlisPro, Agilent Technologies,
Version 1.171.37.35h (release 09-02-2015 CrysAlis171 .NET)
(compiled Feb  9 2015,16:26:32)
;
_computing_data_reduction
;
CrysAlisPro, Agilent Technologies,
Version 1.171.37.35h (release 09-02-2015 CrysAlis171 .NET)
(compiled Feb  9 2015,16:26:32)
;
_computing_molecular_graphics 'Olex2 (Dolomanov et al., 2009)'
_computing_publication_material 'Olex2 (Dolomanov et al., 2009)'
_computing_structure_refinement 'ShelXL (Sheldrick, 2015)'
_computing_structure_solution 'ShelXS (Sheldrick, 2008)'
_diffrn_ambient_environment N~2~
_diffrn_ambient_temperature 150.00(10)
_diffrn_detector 'CCD plate'
_diffrn_detector_area_resol_mean 8.1297
_diffrn_detector_type EosS2
_diffrn_measured_fraction_theta_full 1.000
_diffrn_measured_fraction_theta_max 0.998
_diffrn_measurement_details
;
#__ type_ start__ end____ width___ exp.time_
  1 omega   54.00   89.00   1.0000    1.0000
omega____ theta____ kappa____ phi______ frames
    -       36.0254   57.0000   90.0000 35

#__ type_ start__ end____ width___ exp.time_
  2 omega   66.00   92.00   1.0000    4.0000
omega____ theta____ kappa____ phi______ frames
    -      108.0000  -45.0000    0.0000 26

#__ type_ start__ end____ width___ exp.time_
  3 omega  104.00  139.00   1.0000    4.0000
omega____ theta____ kappa____ phi______ frames
    -      108.0000  -15.0000  -60.0000 35

#__ type_ start__ end____ width___ exp.time_
  4 omega  134.00  175.00   1.0000    4.0000
omega____ theta____ kappa____ phi______ frames
    -      108.0000   45.0000  -90.0000 41

#__ type_ start__ end____ width___ exp.time_
  5 omega  143.00  168.00   1.0000    4.0000
omega____ theta____ kappa____ phi______ frames
    -      108.0000   45.0000  -30.0000 25

#__ type_ start__ end____ width___ exp.time_
  6 omega  137.00  178.00   1.0000    4.0000
omega____ theta____ kappa____ phi______ frames
    -      108.0000  111.0000   30.0000 41

#__ type_ start__ end____ width___ exp.time_
  7 omega  149.00  177.00   1.0000    4.0000
omega____ theta____ kappa____ phi______ frames
    -      108.0000  111.0000  150.0000 28

#__ type_ start__ end____ width___ exp.time_
  8 omega  113.00  139.00   1.0000    4.0000
omega____ theta____ kappa____ phi______ frames
    -      108.0000  111.0000  150.0000 26

#__ type_ start__ end____ width___ exp.time_
  9 omega  101.00  145.00   1.0000    4.0000
omega____ theta____ kappa____ phi______ frames
    -      108.0000  111.0000  120.0000 44

#__ type_ start__ end____ width___ exp.time_
 10 omega  104.00  140.00   1.0000    4.0000
omega____ theta____ kappa____ phi______ frames
    -      108.0000   45.0000  -30.0000 36

#__ type_ start__ end____ width___ exp.time_
 11 omega  118.00  144.00   1.0000    4.0000
omega____ theta____ kappa____ phi______ frames
    -      108.0000  111.0000  -90.0000 26

#__ type_ start__ end____ width___ exp.time_
 12 omega   49.00   88.00   1.0000    4.0000
omega____ theta____ kappa____ phi______ frames
    -      108.0000  -15.0000  -60.0000 39

#__ type_ start__ end____ width___ exp.time_
 13 omega   54.00   80.00   1.0000    4.0000
omega____ theta____ kappa____ phi______ frames
    -      108.0000  -45.0000  -60.0000 26

#__ type_ start__ end____ width___ exp.time_
 14 omega   52.00   78.00   1.0000    4.0000
omega____ theta____ kappa____ phi______ frames
    -      108.0000  -45.0000  -30.0000 26

#__ type_ start__ end____ width___ exp.time_
 15 omega   46.00   90.00   1.0000    4.0000
omega____ theta____ kappa____ phi______ frames
    -      108.0000  -47.0000  -98.2485 44

#__ type_ start__ end____ width___ exp.time_
 16 omega   55.00   99.00   1.0000    4.0000
omega____ theta____ kappa____ phi______ frames
    -      108.0000  -61.0000 -180.0000 44

#__ type_ start__ end____ width___ exp.time_
 17 omega   47.00   77.00   1.0000    4.0000
omega____ theta____ kappa____ phi______ frames
    -      108.0000  -30.0000 -180.0000 30

#__ type_ start__ end____ width___ exp.time_
 18 omega   39.00   86.00   1.0000    4.0000
omega____ theta____ kappa____ phi______ frames
    -      108.0000 -111.0000 -150.0000 47

#__ type_ start__ end____ width___ exp.time_
 19 omega   28.00   81.00   1.0000    1.0000
omega____ theta____ kappa____ phi______ frames
    -       36.0254 -125.0000 -180.0000 53

#__ type_ start__ end____ width___ exp.time_
 20 omega   42.00   88.00   1.0000    4.0000
omega____ theta____ kappa____ phi______ frames
    -      108.0000  -30.0000   60.0000 46

#__ type_ start__ end____ width___ exp.time_
 21 omega   60.00   85.00   1.0000    4.0000
omega____ theta____ kappa____ phi______ frames
    -      108.0000  -30.0000  120.0000 25

#__ type_ start__ end____ width___ exp.time_
 22 omega   53.00   78.00   1.0000    4.0000
omega____ theta____ kappa____ phi______ frames
    -      108.0000  -30.0000   90.0000 25

#__ type_ start__ end____ width___ exp.time_
 23 omega   43.00   80.00   1.0000    4.0000
omega____ theta____ kappa____ phi______ frames
    -      108.0000  -61.0000  120.0000 37

#__ type_ start__ end____ width___ exp.time_
 24 omega   66.00  104.00   1.0000    4.0000
omega____ theta____ kappa____ phi______ frames
    -      108.0000  -94.0000   60.0000 38

#__ type_ start__ end____ width___ exp.time_
 25 omega   41.00   89.00   1.0000    1.0000
omega____ theta____ kappa____ phi______ frames
    -       36.0254 -125.0000  -60.0000 48

#__ type_ start__ end____ width___ exp.time_
 26 omega   24.00   87.00   1.0000    1.0000
omega____ theta____ kappa____ phi______ frames
    -       36.0254 -125.0000   60.0000 63

#__ type_ start__ end____ width___ exp.time_
 27 omega   39.00   76.00   1.0000    4.0000
omega____ theta____ kappa____ phi______ frames
    -      108.0000  -30.0000  150.0000 37

#__ type_ start__ end____ width___ exp.time_
 28 omega   38.00   65.00   1.0000    4.0000
omega____ theta____ kappa____ phi______ frames
    -      108.0000  -30.0000    0.0000 27

#__ type_ start__ end____ width___ exp.time_
 29 omega    1.00   43.00   1.0000    1.0000
omega____ theta____ kappa____ phi______ frames
    -       36.0254  -99.0000 -120.0000 42

#__ type_ start__ end____ width___ exp.time_
 30 omega  -28.00   43.00   1.0000    1.0000
omega____ theta____ kappa____ phi______ frames
    -       36.0254  -57.0000  -90.0000 71
;
_diffrn_measurement_device 'four-circle diffractometer'
_diffrn_measurement_device_type 'SuperNova, Dual, Cu at zero, EosS2'
_diffrn_measurement_method '\w scans'
_diffrn_orient_matrix_UB_11 0.0753398000
_diffrn_orient_matrix_UB_12 -0.0467309000
_diffrn_orient_matrix_UB_13 0.0900473000
_diffrn_orient_matrix_UB_21 -0.1511014000
_diffrn_orient_matrix_UB_22 0.0077478000
_diffrn_orient_matrix_UB_23 0.0975441000
_diffrn_orient_matrix_UB_31 -0.1091538000
_diffrn_orient_matrix_UB_32 -0.0429755000
_diffrn_orient_matrix_UB_33 -0.0803425000
_diffrn_radiation_monochromator mirror
_diffrn_radiation_probe x-ray
_diffrn_radiation_type CuK\a
_diffrn_radiation_wavelength 1.54184
_diffrn_reflns_av_R_equivalents 0.0168
_diffrn_reflns_av_unetI/netI 0.0189
_diffrn_reflns_Laue_measured_fraction_full 1.000
_diffrn_reflns_Laue_measured_fraction_max 0.998
_diffrn_reflns_limit_h_max 7
_diffrn_reflns_limit_h_min -9
_diffrn_reflns_limit_k_max 26
_diffrn_reflns_limit_k_min -29
_diffrn_reflns_limit_l_max 10
_diffrn_reflns_limit_l_min -12
_diffrn_reflns_number 10125
_diffrn_reflns_point_group_measured_fraction_full 1.000
_diffrn_reflns_point_group_measured_fraction_max 0.998
_diffrn_reflns_theta_full 67.684
_diffrn_reflns_theta_max 72.401
_diffrn_reflns_theta_min 3.670
_diffrn_source 'sealed X-ray tube'
_diffrn_source_type 'SuperNova (Cu) X-ray Source'
_exptl_absorpt_coefficient_mu 13.575
_exptl_absorpt_correction_T_max 1.00000
_exptl_absorpt_correction_T_min 0.63038
_exptl_absorpt_correction_type multi-scan
_exptl_absorpt_process_details
;
CrysAlisPro, Agilent Technologies,
Version 1.171.37.35h (release 09-02-2015 CrysAlis171 .NET)
(compiled Feb  9 2015,16:26:32)
Empirical absorption correction using spherical harmonics,
 implemented in SCALE3 ABSPACK scaling algorithm.
;
_exptl_crystal_colour colourless
_exptl_crystal_density_diffrn 1.458
_exptl_crystal_description plate
_exptl_crystal_F_000 792
_exptl_crystal_size_max 0.134
_exptl_crystal_size_mid 0.107
_exptl_crystal_size_min 0.058
_refine_diff_density_max 1.015
_refine_diff_density_min -0.671
_refine_diff_density_rms 0.062
_refine_ls_extinction_method none
_refine_ls_goodness_of_fit_ref 1.063
_refine_ls_hydrogen_treatment constr
_refine_ls_matrix_type full
_refine_ls_number_parameters 209
_refine_ls_number_reflns 3629
_refine_ls_number_restraints 0
_refine_ls_restrained_S_all 1.063
_refine_ls_R_factor_all 0.0239
_refine_ls_R_factor_gt 0.0232
_refine_ls_shift/su_max 0.004
_refine_ls_shift/su_mean 0.000
_refine_ls_structure_factor_coef Fsqd
_refine_ls_weighting_details 'w=1/[\s^2^(Fo^2^)+(0.0270P)^2^+1.4464P] where P=(Fo^2^+2Fc^2^)/3'
_refine_ls_weighting_scheme calc
_refine_ls_wR_factor_gt 0.0574
_refine_ls_wR_factor_ref 0.0580
_reflns_Friedel_coverage 0.000
_reflns_number_gt 3539
_reflns_number_total 3629
_reflns_threshold_expression 'I > 2\s(I)'
_cod_data_source_file c9dt02645b2.cif
_cod_data_source_block GM469
_cod_depositor_comments
;
The following automatic conversions were performed:

'_atom_sites_solution_primary' value 'Direct Methods' was changed to
'direct'.

Automatic conversion script
Id: cif_fix_values 4973 2017-02-22 13:04:09Z antanas 

 Adding full bibliography for 7700666--7700674.cif.
;
_cod_database_code 7700667
_chemical_oxdiff_formula 'C20 H20 B10 I1'
_shelx_space_group_comment
;
The symmetry employed for this shelxl refinement is uniquely defined
by the following loop, which should always be used as a source of
symmetry information in preference to the above space-group names.
They are only intended as comments.
;
_reflns_odcompleteness_completeness 96.64
_reflns_odcompleteness_iscentric 1
_reflns_odcompleteness_theta 74.33
_olex2_refinement_description
;
1. Fixed Uiso
 At 1.2 times of:
  All B(H) groups, All C(H) groups, All C(H,H) groups
 At 1.5 times of:
  All C(H,H,H) groups
2.a Secondary CH2 refined with riding coordinates:
 C3(H3A,H3B), C4(H4A,H4B), C5(H5A,H5B)
2.b Aromatic/amide H refined with riding coordinates:
 C8(H8A), C9(H9A), C11(H11), C12(H12)
2.c Idealised Me refined as rotating group:
 C6(H6A,H6B,H6C)
2.d Boron cage BH refined with riding coordinates:
 B1(H1), B2(H2), B3(H3), B4(H4), B5(H5), B6(H6), B7(H7), B8(H8), B9(H9),
 B10(H10)
;
_shelx_shelxl_version_number 2014/7
_olex2_submission_special_instructions 'No special instructions were received'

loop_
_space_group_symop_operation_xyz
'x, y, z'
'-x, y+1/2, -z+1/2'
'-x, -y, -z'
'x, -y-1/2, z-1/2'

loop_
_atom_site_label
_atom_site_type_symbol
_atom_site_fract_x
_atom_site_fract_y
_atom_site_fract_z
_atom_site_U_iso_or_equiv
_atom_site_adp_type
_atom_site_occupancy
_atom_site_site_symmetry_order
_atom_site_calc_flag
_atom_site_refinement_flags_posn
B1 B 0.2011(3) 0.66455(9) 0.8615(2) 0.0215(4) Uani 1 1 d .
H1 H 0.1777 0.6893 0.7697 0.026 Uiso 1 1 calc R
B2 B 0.4508(3) 0.60688(9) 1.0293(2) 0.0177(4) Uani 1 1 d .
H2 H 0.5881 0.5946 1.0455 0.021 Uiso 1 1 calc R
B3 B 0.1989(3) 0.69467(10) 1.0243(3) 0.0252(5) Uani 1 1 d .
H3 H 0.1725 0.7391 1.0390 0.030 Uiso 1 1 calc R
B4 B 0.3515(3) 0.65851(9) 1.1288(2) 0.0224(4) Uani 1 1 d .
H4 H 0.4235 0.6793 1.2117 0.027 Uiso 1 1 calc R
B5 B 0.1310(3) 0.59445(10) 0.8732(2) 0.0224(4) Uani 1 1 d .
H5 H 0.0602 0.5736 0.7897 0.027 Uiso 1 1 calc R
B6 B 0.2860(3) 0.55858(9) 0.9778(2) 0.0202(4) Uani 1 1 d .
H6 H 0.3159 0.5144 0.9621 0.024 Uiso 1 1 calc R
B7 B 0.0330(3) 0.64687(11) 0.9715(3) 0.0296(5) Uani 1 1 d .
H7 H -0.1027 0.6601 0.9521 0.036 Uiso 1 1 calc R
B8 B 0.2835(3) 0.58838(10) 1.1409(2) 0.0253(5) Uani 1 1 d .
H8 H 0.3109 0.5634 1.2317 0.030 Uiso 1 1 calc R
B9 B 0.1254(3) 0.64315(11) 1.1381(3) 0.0302(5) Uani 1 1 d .
H9 H 0.0495 0.6539 1.2269 0.036 Uiso 1 1 calc R
B10 B 0.0850(3) 0.58114(10) 1.0448(3) 0.0281(5) Uani 1 1 d .
H10 H -0.0169 0.5516 1.0737 0.034 Uiso 1 1 calc R
C1 C 0.3878(2) 0.66976(8) 0.96167(18) 0.0164(3) Uani 1 1 d .
C2 C 0.3483(2) 0.61048(7) 0.87219(18) 0.0155(3) Uani 1 1 d .
C3 C 0.5285(2) 0.70836(8) 0.91005(19) 0.0194(4) Uani 1 1 d .
H3A H 0.4749 0.7345 0.8472 0.023 Uiso 1 1 calc R
H3B H 0.6121 0.6865 0.8610 0.023 Uiso 1 1 calc R
C4 C 0.6261(3) 0.74087(8) 1.0202(2) 0.0201(4) Uani 1 1 d .
H4A H 0.6848 0.7151 1.0811 0.024 Uiso 1 1 calc R
H4B H 0.5430 0.7619 1.0715 0.024 Uiso 1 1 calc R
C5 C 0.7603(3) 0.78048(8) 0.9624(2) 0.0233(4) Uani 1 1 d .
H5A H 0.8395 0.7598 0.9065 0.028 Uiso 1 1 calc R
H5B H 0.7011 0.8079 0.9061 0.028 Uiso 1 1 calc R
C6 C 0.8642(3) 0.80985(9) 1.0744(2) 0.0287(5) Uani 1 1 d .
H6A H 0.9471 0.8346 1.0355 0.043 Uiso 1 1 calc GR
H6B H 0.9248 0.7828 1.1290 0.043 Uiso 1 1 calc GR
H6C H 0.7861 0.8306 1.1291 0.043 Uiso 1 1 calc GR
C7 C 0.4531(2) 0.59710(7) 0.75070(18) 0.0162(3) Uani 1 1 d .
C8 C 0.3935(3) 0.61319(9) 0.6227(2) 0.0226(4) Uani 1 1 d .
H8A H 0.2918 0.6341 0.6135 0.027 Uiso 1 1 calc R
C9 C 0.4839(3) 0.59844(9) 0.5090(2) 0.0258(4) Uani 1 1 d .
H9A H 0.4434 0.6095 0.4241 0.031 Uiso 1 1 calc R
C10 C 0.6347(3) 0.56715(8) 0.5226(2) 0.0223(4) Uani 1 1 d .
C11 C 0.6946(3) 0.54988(8) 0.6486(2) 0.0228(4) Uani 1 1 d .
H11 H 0.7951 0.5284 0.6572 0.027 Uiso 1 1 calc R
C12 C 0.6035(3) 0.56495(8) 0.7621(2) 0.0202(4) Uani 1 1 d .
H12 H 0.6436 0.5534 0.8467 0.024 Uiso 1 1 calc R
I1 I 0.77761(2) 0.54803(2) 0.35179(2) 0.03439(6) Uani 1 1 d .

loop_
_atom_site_aniso_label
_atom_site_aniso_U_11
_atom_site_aniso_U_22
_atom_site_aniso_U_33
_atom_site_aniso_U_23
_atom_site_aniso_U_13
_atom_site_aniso_U_12
B1 0.0161(9) 0.0210(10) 0.0272(11) -0.0028(8) -0.0021(8) 0.0043(8)
B2 0.0229(10) 0.0166(9) 0.0135(9) 0.0000(7) 0.0012(7) -0.0004(8)
B3 0.0223(10) 0.0224(11) 0.0314(12) -0.0060(9) 0.0082(9) 0.0023(9)
B4 0.0287(11) 0.0206(10) 0.0181(10) -0.0037(8) 0.0077(8) -0.0039(9)
B5 0.0145(9) 0.0247(11) 0.0282(11) -0.0043(9) 0.0031(8) -0.0021(8)
B6 0.0240(10) 0.0183(9) 0.0185(10) -0.0008(8) 0.0049(8) -0.0031(8)
B7 0.0170(10) 0.0293(12) 0.0428(14) -0.0081(11) 0.0080(10) 0.0005(9)
B8 0.0361(12) 0.0222(11) 0.0182(10) -0.0018(8) 0.0093(9) -0.0061(9)
B9 0.0318(12) 0.0268(12) 0.0329(13) -0.0093(10) 0.0180(10) -0.0066(10)
B10 0.0268(11) 0.0261(11) 0.0320(12) -0.0076(10) 0.0146(10) -0.0084(9)
C1 0.0182(8) 0.0144(8) 0.0165(8) -0.0018(7) 0.0014(7) 0.0007(7)
C2 0.0154(8) 0.0149(8) 0.0161(8) -0.0016(7) 0.0005(6) 0.0001(6)
C3 0.0220(9) 0.0182(8) 0.0180(9) 0.0008(7) 0.0015(7) -0.0029(7)
C4 0.0208(9) 0.0184(9) 0.0213(9) -0.0035(7) 0.0021(7) -0.0009(7)
C5 0.0224(9) 0.0194(9) 0.0283(10) -0.0019(8) 0.0015(8) -0.0025(7)
C6 0.0232(10) 0.0234(10) 0.0395(12) -0.0051(9) -0.0029(9) -0.0022(8)
C7 0.0173(8) 0.0161(8) 0.0153(8) -0.0015(7) 0.0013(7) -0.0027(7)
C8 0.0204(9) 0.0288(10) 0.0184(9) 0.0010(8) -0.0022(7) 0.0001(8)
C9 0.0289(10) 0.0339(11) 0.0145(9) -0.0012(8) 0.0000(8) -0.0060(9)
C10 0.0277(10) 0.0221(9) 0.0175(9) -0.0062(7) 0.0106(7) -0.0080(8)
C11 0.0249(9) 0.0197(9) 0.0241(10) -0.0009(7) 0.0075(8) 0.0020(7)
C12 0.0220(9) 0.0195(9) 0.0192(9) 0.0016(7) 0.0032(7) 0.0029(7)
I1 0.04133(10) 0.03880(10) 0.02386(9) -0.00958(5) 0.01648(6) -0.00613(6)

loop_
_atom_type_symbol
_atom_type_description
_atom_type_scat_dispersion_real
_atom_type_scat_dispersion_imag
_atom_type_scat_source
C C 0.0181 0.0091 'International Tables Vol C Tables 4.2.6.8 and 6.1.1.4'
H H 0.0000 0.0000 'International Tables Vol C Tables 4.2.6.8 and 6.1.1.4'
B B 0.0090 0.0039 'International Tables Vol C Tables 4.2.6.8 and 6.1.1.4'
I I -0.3257 6.8362 'International Tables Vol C Tables 4.2.6.8 and 6.1.1.4'

loop_
_geom_angle_atom_site_label_1
_geom_angle_atom_site_label_2
_geom_angle_atom_site_label_3
_geom_angle
B3 B1 H1 121.9
B3 B1 B5 108.61(17)
B5 B1 H1 121.8
B7 B1 H1 122.6
B7 B1 B3 60.61(14)
B7 B1 B5 60.19(13)
C1 B1 H1 123.6
C1 B1 B3 58.09(12)
C1 B1 B5 106.19(15)
C1 B1 B7 105.56(16)
C2 B1 H1 123.6
C2 B1 B3 105.91(15)
C2 B1 B5 58.44(11)
C2 B1 B7 105.47(16)
C2 B1 C1 59.21(11)
B4 B2 H2 122.0
B4 B2 B6 107.85(16)
B4 B2 B8 59.99(13)
B6 B2 H2 122.3
B8 B2 H2 123.1
B8 B2 B6 59.79(13)
C1 B2 H2 123.4
C1 B2 B4 58.66(12)
C1 B2 B6 105.80(15)
C1 B2 B8 105.35(15)
C1 B2 C2 59.18(11)
C2 B2 H2 123.7
C2 B2 B4 106.01(15)
C2 B2 B6 58.12(11)
C2 B2 B8 104.88(15)
B1 B3 H3 121.6
B1 B3 B7 59.40(14)
B1 B3 B9 107.73(17)
B4 B3 B1 108.15(15)
B4 B3 H3 121.5
B4 B3 B7 108.04(17)
B4 B3 B9 60.02(14)
B7 B3 H3 122.3
B9 B3 H3 122.2
B9 B3 B7 60.14(15)
C1 B3 B1 59.56(12)
C1 B3 H3 123.6
C1 B3 B4 59.04(12)
C1 B3 B7 105.76(16)
C1 B3 B9 105.84(16)
B2 B4 H4 121.5
B2 B4 B8 60.02(13)
B2 B4 B9 108.46(16)
B3 B4 B2 107.75(15)
B3 B4 H4 121.7
B3 B4 B8 108.50(17)
B3 B4 B9 60.20(14)
B8 B4 H4 121.7
B8 B4 B9 60.61(14)
B9 B4 H4 121.8
C1 B4 B2 59.17(11)
C1 B4 B3 58.37(12)
C1 B4 H4 124.2
C1 B4 B8 105.76(15)
C1 B4 B9 105.45(17)
B1 B5 H5 121.9
B1 B5 B6 107.50(15)
B1 B5 B10 107.57(16)
B6 B5 H5 121.8
B7 B5 B1 59.53(13)
B7 B5 H5 122.1
B7 B5 B6 108.03(17)
B7 B5 B10 60.26(14)
B10 B5 H5 122.3
B10 B5 B6 59.95(14)
C2 B5 B1 59.26(11)
C2 B5 H5 124.1
C2 B5 B6 58.52(11)
C2 B5 B7 105.59(15)
C2 B5 B10 105.26(16)
B2 B6 H6 121.5
B5 B6 B2 107.94(15)
B5 B6 H6 121.6
B8 B6 B2 59.84(13)
B8 B6 B5 108.29(16)
B8 B6 H6 121.9
B8 B6 B10 60.29(14)
B10 B6 B2 107.90(16)
B10 B6 B5 59.95(14)
B10 B6 H6 122.3
C2 B6 B2 59.44(11)
C2 B6 B5 58.64(12)
C2 B6 H6 123.9
C2 B6 B8 105.95(15)
C2 B6 B10 105.35(16)
B1 B7 B3 59.99(13)
B1 B7 B5 60.28(13)
B1 B7 H7 121.6
B1 B7 B9 107.92(16)
B1 B7 B10 107.94(16)
B3 B7 H7 121.9
B3 B7 B9 59.80(14)
B5 B7 B3 108.20(16)
B5 B7 H7 121.5
B5 B7 B9 108.11(18)
B5 B7 B10 59.98(14)
B9 B7 H7 121.8
B10 B7 B3 107.60(18)
B10 B7 H7 121.9
B10 B7 B9 59.86(15)
B2 B8 H8 121.6
B2 B8 B9 107.78(16)
B2 B8 B10 108.12(16)
B4 B8 B2 59.99(13)
B4 B8 H8 121.8
B4 B8 B9 59.80(13)
B4 B8 B10 107.78(18)
B6 B8 B2 60.37(12)
B6 B8 B4 108.31(16)
B6 B8 H8 121.5
B6 B8 B9 107.92(17)
B6 B8 B10 60.04(13)
B9 B8 H8 122.0
B10 B8 H8 121.8
B10 B8 B9 59.77(14)
B3 B9 B7 60.07(14)
B3 B9 B8 107.34(16)
B3 B9 H9 121.9
B3 B9 B10 107.93(17)
B4 B9 B3 59.77(13)
B4 B9 B7 107.79(17)
B4 B9 B8 59.59(14)
B4 B9 H9 122.0
B4 B9 B10 107.71(17)
B7 B9 B8 107.64(17)
B7 B9 H9 121.7
B8 B9 H9 122.2
B10 B9 B7 60.01(15)
B10 B9 B8 59.90(14)
B10 B9 H9 121.7
B5 B10 B6 60.10(13)
B5 B10 B7 59.76(14)
B5 B10 B8 107.92(16)
B5 B10 B9 108.15(17)
B5 B10 H10 121.7
B6 B10 B7 107.76(17)
B6 B10 B8 59.67(13)
B6 B10 B9 108.08(17)
B6 B10 H10 121.9
B7 B10 H10 121.8
B8 B10 B7 108.08(17)
B8 B10 H10 121.7
B9 B10 B7 60.13(15)
B9 B10 B8 60.33(14)
B9 B10 H10 121.4
B2 C1 B1 112.42(14)
B3 C1 B1 62.35(13)
B3 C1 B2 113.64(15)
B3 C1 B4 62.59(14)
B3 C1 C2 110.20(14)
B4 C1 B1 113.25(16)
B4 C1 B2 62.17(12)
C2 C1 B1 60.34(11)
C2 C1 B2 60.71(11)
C2 C1 B4 110.00(14)
C3 C1 B1 115.72(16)
C3 C1 B2 118.32(15)
C3 C1 B3 121.67(16)
C3 C1 B4 123.86(15)
C3 C1 C2 116.97(15)
B1 C2 B2 112.00(14)
B5 C2 B1 62.30(13)
B5 C2 B2 113.78(15)
B6 C2 B1 113.46(15)
B6 C2 B2 62.44(12)
B6 C2 B5 62.84(13)
C1 C2 B1 60.44(11)
C1 C2 B2 60.11(11)
C1 C2 B5 110.24(14)
C1 C2 B6 109.97(14)
C7 C2 B1 118.36(16)
C7 C2 B2 118.28(15)
C7 C2 B5 119.82(15)
C7 C2 B6 120.02(15)
C7 C2 C1 120.48(15)
C1 C3 H3A 108.7
C1 C3 H3B 108.7
C1 C3 C4 114.24(16)
H3A C3 H3B 107.6
C4 C3 H3A 108.7
C4 C3 H3B 108.7
C3 C4 H4A 109.2
C3 C4 H4B 109.2
C3 C4 C5 111.98(16)
H4A C4 H4B 107.9
C5 C4 H4A 109.2
C5 C4 H4B 109.2
C4 C5 H5A 109.4
C4 C5 H5B 109.4
H5A C5 H5B 108.0
C6 C5 C4 111.10(18)
C6 C5 H5A 109.4
C6 C5 H5B 109.4
C5 C6 H6A 109.5
C5 C6 H6B 109.5
C5 C6 H6C 109.5
H6A C6 H6B 109.5
H6A C6 H6C 109.5
H6B C6 H6C 109.5
C8 C7 C2 120.25(17)
C12 C7 C2 120.91(17)
C12 C7 C8 118.66(18)
C7 C8 H8A 119.6
C9 C8 C7 120.83(19)
C9 C8 H8A 119.6
C8 C9 H9A 120.2
C10 C9 C8 119.62(19)
C10 C9 H9A 120.2
C9 C10 C11 120.53(18)
C9 C10 I1 119.60(15)
C11 C10 I1 119.84(15)
C10 C11 H11 120.3
C10 C11 C12 119.49(19)
C12 C11 H11 120.3
C7 C12 H12 119.6
C11 C12 C7 120.85(18)
C11 C12 H12 119.6

loop_
_geom_bond_atom_site_label_1
_geom_bond_atom_site_label_2
_geom_bond_distance
B1 H1 1.1000
B1 B3 1.774(3)
B1 B5 1.777(3)
B1 B7 1.763(3)
B1 C1 1.726(3)
B1 C2 1.724(3)
B2 H2 1.1000
B2 B4 1.772(3)
B2 B6 1.783(3)
B2 B8 1.773(3)
B2 C1 1.721(3)
B2 C2 1.731(3)
B3 H3 1.1000
B3 B4 1.772(3)
B3 B7 1.785(3)
B3 B9 1.780(4)
B3 C1 1.700(3)
B4 H4 1.1000
B4 B8 1.773(3)
B4 B9 1.776(3)
B4 C1 1.712(3)
B5 H5 1.1000
B5 B6 1.782(3)
B5 B7 1.775(3)
B5 B10 1.779(3)
B5 C2 1.710(3)
B6 H6 1.1000
B6 B8 1.772(3)
B6 B10 1.779(3)
B6 C2 1.708(3)
B7 H7 1.1000
B7 B9 1.786(4)
B7 B10 1.784(4)
B8 H8 1.1000
B8 B9 1.791(4)
B8 B10 1.783(4)
B9 H9 1.1000
B9 B10 1.781(3)
B10 H10 1.1000
C1 C2 1.705(2)
C1 C3 1.523(3)
C2 C7 1.502(3)
C3 H3A 0.9700
C3 H3B 0.9700
C3 C4 1.525(3)
C4 H4A 0.9700
C4 H4B 0.9700
C4 C5 1.526(3)
C5 H5A 0.9700
C5 H5B 0.9700
C5 C6 1.525(3)
C6 H6A 0.9600
C6 H6B 0.9600
C6 H6C 0.9600
C7 C8 1.395(3)
C7 C12 1.391(3)
C8 H8A 0.9300
C8 C9 1.386(3)
C9 H9A 0.9300
C9 C10 1.383(3)
C10 C11 1.386(3)
C10 I1 2.0942(19)
C11 H11 0.9300
C11 C12 1.389(3)
C12 H12 0.9300

loop_
_geom_torsion_atom_site_label_1
_geom_torsion_atom_site_label_2
_geom_torsion_atom_site_label_3
_geom_torsion_atom_site_label_4
_geom_torsion
B1 B3 B4 B2 1.1(2)
B1 B3 B4 B8 -62.4(2)
B1 B3 B4 B9 -100.42(18)
B1 B3 B4 C1 35.08(15)
B1 B3 B7 B5 37.58(16)
B1 B3 B7 B9 138.37(17)
B1 B3 B7 B10 100.95(18)
B1 B3 B9 B4 101.13(17)
B1 B3 B9 B7 -36.89(16)
B1 B3 B9 B8 63.9(2)
B1 B3 B9 B10 0.7(2)
B1 B3 C1 B2 -103.93(17)
B1 B3 C1 B4 -140.69(16)
B1 B3 C1 C2 -38.00(15)
B1 B3 C1 C3 104.63(19)
B1 B5 B6 B2 -0.2(2)
B1 B5 B6 B8 63.1(2)
B1 B5 B6 B10 100.56(17)
B1 B5 B6 C2 -34.75(14)
B1 B5 B7 B3 -37.45(16)
B1 B5 B7 B9 -100.73(18)
B1 B5 B7 B10 -137.69(17)
B1 B5 B10 B6 -100.45(16)
B1 B5 B10 B7 37.49(15)
B1 B5 B10 B8 -63.4(2)
B1 B5 B10 B9 0.4(2)
B1 B5 C2 B2 103.35(17)
B1 B5 C2 B6 140.77(16)
B1 B5 C2 C1 38.06(15)
B1 B5 C2 C7 -108.50(18)
B1 B7 B9 B3 37.20(16)
B1 B7 B9 B4 -0.2(2)
B1 B7 B9 B8 -63.0(2)
B1 B7 B9 B10 -100.76(18)
B1 B7 B10 B5 -37.92(16)
B1 B7 B10 B6 -0.3(2)
B1 B7 B10 B8 62.7(2)
B1 B7 B10 B9 100.72(18)
B1 C1 C2 B2 -145.35(16)
B1 C1 C2 B5 -38.87(15)
B1 C1 C2 B6 -106.31(17)
B1 C1 C2 C7 107.45(18)
B1 C1 C3 C4 143.04(16)
B1 C2 C7 C8 -22.3(2)
B1 C2 C7 C12 162.72(17)
B2 B4 B8 B6 -37.58(15)
B2 B4 B8 B9 -138.10(17)
B2 B4 B8 B10 -101.07(17)
B2 B4 B9 B3 -100.33(17)
B2 B4 B9 B7 -62.8(2)
B2 B4 B9 B8 37.58(15)
B2 B4 B9 B10 0.5(2)
B2 B4 C1 B1 104.04(16)
B2 B4 C1 B3 141.69(16)
B2 B4 C1 C2 38.67(14)
B2 B4 C1 C3 -106.96(19)
B2 B6 B8 B4 37.41(16)
B2 B6 B8 B9 100.68(17)
B2 B6 B8 B10 137.81(17)
B2 B6 B10 B5 100.78(16)
B2 B6 B10 B7 63.4(2)
B2 B6 B10 B8 -37.60(15)
B2 B6 B10 B9 -0.2(2)
B2 B6 C2 B1 -103.54(16)
B2 B6 C2 B5 -141.16(16)
B2 B6 C2 C1 -38.02(14)
B2 B6 C2 C7 108.40(18)
B2 B8 B9 B3 0.0(2)
B2 B8 B9 B4 -37.39(15)
B2 B8 B9 B7 63.3(2)
B2 B8 B9 B10 101.02(17)
B2 B8 B10 B5 0.7(2)
B2 B8 B10 B6 37.90(15)
B2 B8 B10 B7 -62.5(2)
B2 B8 B10 B9 -100.44(18)
B2 C1 C2 B1 145.35(16)
B2 C1 C2 B5 106.48(16)
B2 C1 C2 B6 39.04(14)
B2 C1 C2 C7 -107.21(18)
B2 C1 C3 C4 -79.2(2)
B2 C2 C7 C8 -162.94(17)
B2 C2 C7 C12 22.0(2)
B3 B1 B5 B6 -63.18(19)
B3 B1 B5 B7 37.83(16)
B3 B1 B5 B10 0.0(2)
B3 B1 B5 C2 -97.62(16)
B3 B1 B7 B5 -138.15(17)
B3 B1 B7 B9 -37.11(16)
B3 B1 B7 B10 -100.37(19)
B3 B1 C1 B2 105.88(17)
B3 B1 C1 B4 37.74(16)
B3 B1 C1 C2 138.32(16)
B3 B1 C1 C3 -113.92(18)
B3 B1 C2 B2 -3.8(2)
B3 B1 C2 B5 102.38(18)
B3 B1 C2 B6 64.54(19)
B3 B1 C2 C1 -35.94(14)
B3 B1 C2 C7 -146.83(16)
B3 B4 B8 B2 100.26(17)
B3 B4 B8 B6 62.7(2)
B3 B4 B8 B9 -37.84(16)
B3 B4 B8 B10 -0.8(2)
B3 B4 B9 B7 37.50(16)
B3 B4 B9 B8 137.91(17)
B3 B4 B9 B10 100.84(19)
B3 B4 C1 B1 -37.64(15)
B3 B4 C1 B2 -141.69(16)
B3 B4 C1 C2 -103.01(16)
B3 B4 C1 C3 111.4(2)
B3 B7 B9 B4 -37.37(15)
B3 B7 B9 B8 -100.24(18)
B3 B7 B9 B10 -137.95(17)
B3 B7 B10 B5 -101.25(18)
B3 B7 B10 B6 -63.7(2)
B3 B7 B10 B8 -0.6(2)
B3 B7 B10 B9 37.39(16)
B3 B9 B10 B5 -0.7(2)
B3 B9 B10 B6 62.9(2)
B3 B9 B10 B7 -37.59(17)
B3 B9 B10 B8 100.05(19)
B3 C1 C2 B1 38.88(16)
B3 C1 C2 B2 -106.47(17)
B3 C1 C2 B5 0.0(2)
B3 C1 C2 B6 -67.43(19)
B3 C1 C2 C7 146.32(17)
B3 C1 C3 C4 71.0(2)
B4 B2 B6 B5 63.85(19)
B4 B2 B6 B8 -37.30(15)
B4 B2 B6 B10 0.5(2)
B4 B2 B6 C2 98.11(16)
B4 B2 B8 B6 138.23(17)
B4 B2 B8 B9 37.31(16)
B4 B2 B8 B10 100.48(18)
B4 B2 C1 B1 -105.37(17)
B4 B2 C1 B3 -36.92(16)
B4 B2 C1 C2 -137.68(15)
B4 B2 C1 C3 115.55(18)
B4 B2 C2 B1 4.5(2)
B4 B2 C2 B5 -63.79(19)
B4 B2 C2 B6 -101.36(16)
B4 B2 C2 C1 36.74(13)
B4 B2 C2 C7 147.54(16)
B4 B3 B7 B1 -100.83(17)
B4 B3 B7 B5 -63.3(2)
B4 B3 B7 B9 37.54(16)
B4 B3 B7 B10 0.1(2)
B4 B3 B9 B7 -138.02(17)
B4 B3 B9 B8 -37.27(16)
B4 B3 B9 B10 -100.46(19)
B4 B3 C1 B1 140.69(16)
B4 B3 C1 B2 36.76(15)
B4 B3 C1 C2 102.69(16)
B4 B3 C1 C3 -114.68(19)
B4 B8 B9 B3 37.36(16)
B4 B8 B9 B7 100.66(18)
B4 B8 B9 B10 138.42(18)
B4 B8 B10 B5 64.1(2)
B4 B8 B10 B6 101.30(17)
B4 B8 B10 B7 0.9(2)
B4 B8 B10 B9 -37.04(16)
B4 B9 B10 B5 -63.8(2)
B4 B9 B10 B6 -0.2(2)
B4 B9 B10 B7 -100.71(19)
B4 B9 B10 B8 36.93(17)
B4 C1 C2 B1 106.03(17)
B4 C1 C2 B2 -39.31(15)
B4 C1 C2 B5 67.17(19)
B4 C1 C2 B6 -0.27(19)
B4 C1 C2 C7 -146.52(17)
B4 C1 C3 C4 -5.3(3)
B5 B1 B3 B4 63.00(19)
B5 B1 B3 B7 -37.65(15)
B5 B1 B3 B9 -0.4(2)
B5 B1 B3 C1 97.87(16)
B5 B1 B7 B3 138.15(17)
B5 B1 B7 B9 101.04(19)
B5 B1 B7 B10 37.78(16)
B5 B1 C1 B2 3.7(2)
B5 B1 C1 B3 -102.16(18)
B5 B1 C1 B4 -64.42(19)
B5 B1 C1 C2 36.16(14)
B5 B1 C1 C3 143.92(17)
B5 B1 C2 B2 -106.20(17)
B5 B1 C2 B6 -37.84(16)
B5 B1 C2 C1 -138.32(16)
B5 B1 C2 C7 110.79(18)
B5 B6 B8 B2 -100.55(17)
B5 B6 B8 B4 -63.1(2)
B5 B6 B8 B9 0.1(2)
B5 B6 B8 B10 37.26(16)
B5 B6 B10 B7 -37.43(16)
B5 B6 B10 B8 -138.39(17)
B5 B6 B10 B9 -100.97(19)
B5 B6 C2 B1 37.62(15)
B5 B6 C2 B2 141.16(16)
B5 B6 C2 C1 103.14(15)
B5 B6 C2 C7 -110.44(18)
B5 B7 B9 B3 100.94(18)
B5 B7 B9 B4 63.6(2)
B5 B7 B9 B8 0.7(2)
B5 B7 B9 B10 -37.01(16)
B5 B7 B10 B6 37.58(15)
B5 B7 B10 B8 100.63(17)
B5 B7 B10 B9 138.64(17)
B5 C2 C7 C8 50.3(2)
B5 C2 C7 C12 -124.70(19)
B6 B2 B4 B3 -64.32(19)
B6 B2 B4 B8 37.21(15)
B6 B2 B4 B9 -0.6(2)
B6 B2 B4 C1 -97.98(15)
B6 B2 B8 B4 -138.23(17)
B6 B2 B8 B9 -100.92(18)
B6 B2 B8 B10 -37.75(15)
B6 B2 C1 B1 -3.8(2)
B6 B2 C1 B3 64.65(19)
B6 B2 C1 B4 101.57(16)
B6 B2 C1 C2 -36.11(13)
B6 B2 C1 C3 -142.88(16)
B6 B2 C2 B1 105.87(17)
B6 B2 C2 B5 37.57(15)
B6 B2 C2 C1 138.11(15)
B6 B2 C2 C7 -111.10(18)
B6 B5 B7 B1 100.11(17)
B6 B5 B7 B3 62.7(2)
B6 B5 B7 B9 -0.6(2)
B6 B5 B7 B10 -37.58(15)
B6 B5 B10 B7 137.93(16)
B6 B5 B10 B8 37.05(15)
B6 B5 B10 B9 100.85(19)
B6 B5 C2 B1 -140.77(16)
B6 B5 C2 B2 -37.41(15)
B6 B5 C2 C1 -102.71(15)
B6 B5 C2 C7 110.73(18)
B6 B8 B9 B3 -63.8(2)
B6 B8 B9 B4 -101.17(17)
B6 B8 B9 B7 -0.5(2)
B6 B8 B9 B10 37.25(16)
B6 B8 B10 B5 -37.24(15)
B6 B8 B10 B7 -100.42(18)
B6 B8 B10 B9 -138.34(17)
B6 C2 C7 C8 124.28(19)
B6 C2 C7 C12 -50.7(2)
B7 B1 B3 B4 100.65(18)
B7 B1 B3 B9 37.22(17)
B7 B1 B3 C1 135.52(17)
B7 B1 B5 B6 -101.01(18)
B7 B1 B5 B10 -37.81(16)
B7 B1 B5 C2 -135.45(17)
B7 B1 C1 B2 66.55(19)
B7 B1 C1 B3 -39.33(15)
B7 B1 C1 B4 -1.6(2)
B7 B1 C1 C2 98.99(16)
B7 B1 C1 C3 -153.25(17)
B7 B1 C2 B2 -67.04(19)
B7 B1 C2 B5 39.16(15)
B7 B1 C2 B6 1.3(2)
B7 B1 C2 C1 -99.16(17)
B7 B1 C2 C7 149.95(16)
B7 B3 B4 B2 63.9(2)
B7 B3 B4 B8 0.4(2)
B7 B3 B4 B9 -37.59(16)
B7 B3 B4 C1 97.92(17)
B7 B3 B9 B4 138.02(17)
B7 B3 B9 B8 100.75(18)
B7 B3 B9 B10 37.57(17)
B7 B3 C1 B1 38.81(16)
B7 B3 C1 B2 -65.1(2)
B7 B3 C1 B4 -101.88(19)
B7 B3 C1 C2 0.8(2)
B7 B3 C1 C3 143.43(18)
B7 B5 B6 B2 -63.0(2)
B7 B5 B6 B8 0.3(2)
B7 B5 B6 B10 37.72(15)
B7 B5 B6 C2 -97.59(17)
B7 B5 B10 B6 -137.93(16)
B7 B5 B10 B8 -100.89(18)
B7 B5 B10 B9 -37.09(17)
B7 B5 C2 B1 -38.88(16)
B7 B5 C2 B2 64.5(2)
B7 B5 C2 B6 101.89(18)
B7 B5 C2 C1 -0.8(2)
B7 B5 C2 C7 -147.38(18)
B7 B9 B10 B5 36.93(16)
B7 B9 B10 B6 100.52(19)
B7 B9 B10 B8 137.65(17)
B8 B2 B4 B3 -101.53(18)
B8 B2 B4 B9 -37.84(16)
B8 B2 B4 C1 -135.19(16)
B8 B2 B6 B5 101.15(18)
B8 B2 B6 B10 37.81(16)
B8 B2 B6 C2 135.41(16)
B8 B2 C1 B1 -66.11(19)
B8 B2 C1 B3 2.3(2)
B8 B2 C1 B4 39.26(15)
B8 B2 C1 C2 -98.42(16)
B8 B2 C1 C3 154.81(16)
B8 B2 C2 B1 66.99(18)
B8 B2 C2 B5 -1.3(2)
B8 B2 C2 B6 -38.88(14)
B8 B2 C2 C1 99.22(16)
B8 B2 C2 C7 -149.98(16)
B8 B4 B9 B3 -137.91(17)
B8 B4 B9 B7 -100.41(18)
B8 B4 B9 B10 -37.07(17)
B8 B4 C1 B1 64.7(2)
B8 B4 C1 B2 -39.37(15)
B8 B4 C1 B3 102.32(18)
B8 B4 C1 C2 -0.7(2)
B8 B4 C1 C3 -146.33(18)
B8 B6 B10 B5 138.39(17)
B8 B6 B10 B7 100.96(18)
B8 B6 B10 B9 37.41(17)
B8 B6 C2 B1 -64.4(2)
B8 B6 C2 B2 39.14(15)
B8 B6 C2 B5 -102.02(17)
B8 B6 C2 C1 1.1(2)
B8 B6 C2 C7 147.55(17)
B8 B9 B10 B5 -100.72(18)
B8 B9 B10 B6 -37.13(16)
B8 B9 B10 B7 -137.65(17)
B9 B3 B4 B2 101.52(17)
B9 B3 B4 B8 38.02(16)
B9 B3 B4 C1 135.51(16)
B9 B3 B7 B1 -138.37(17)
B9 B3 B7 B5 -100.8(2)
B9 B3 B7 B10 -37.42(16)
B9 B3 C1 B1 101.57(18)
B9 B3 C1 B2 -2.4(2)
B9 B3 C1 B4 -39.12(15)
B9 B3 C1 C2 63.56(19)
B9 B3 C1 C3 -153.81(17)
B9 B4 B8 B2 138.10(17)
B9 B4 B8 B6 100.52(19)
B9 B4 B8 B10 37.03(16)
B9 B4 C1 B1 1.5(2)
B9 B4 C1 B2 -102.56(17)
B9 B4 C1 B3 39.12(15)
B9 B4 C1 C2 -63.89(18)
B9 B4 C1 C3 150.48(18)
B9 B7 B10 B5 -138.64(17)
B9 B7 B10 B6 -101.06(18)
B9 B7 B10 B8 -38.01(16)
B9 B8 B10 B5 101.10(19)
B9 B8 B10 B6 138.34(17)
B9 B8 B10 B7 37.92(16)
B10 B5 B6 B2 -100.72(17)
B10 B5 B6 B8 -37.41(15)
B10 B5 B6 C2 -135.30(16)
B10 B5 B7 B1 137.69(17)
B10 B5 B7 B3 100.2(2)
B10 B5 B7 B9 36.96(16)
B10 B5 C2 B1 -101.64(17)
B10 B5 C2 B2 1.7(2)
B10 B5 C2 B6 39.13(15)
B10 B5 C2 C1 -63.58(18)
B10 B5 C2 C7 149.86(17)
B10 B6 B8 B2 -137.81(17)
B10 B6 B8 B4 -100.40(19)
B10 B6 B8 B9 -37.13(16)
B10 B6 C2 B1 -1.5(2)
B10 B6 C2 B2 102.01(16)
B10 B6 C2 B5 -39.15(15)
B10 B6 C2 C1 63.99(18)
B10 B6 C2 C7 -149.58(16)
B10 B7 B9 B3 137.95(17)
B10 B7 B9 B4 100.59(18)
B10 B7 B9 B8 37.71(16)
B10 B8 B9 B3 -101.06(19)
B10 B8 B9 B4 -138.42(18)
B10 B8 B9 B7 -37.75(16)
C1 B1 B3 B4 -34.87(14)
C1 B1 B3 B7 -135.52(17)
C1 B1 B3 B9 -98.30(18)
C1 B1 B5 B6 -2.1(2)
C1 B1 B5 B7 98.95(18)
C1 B1 B5 B10 61.14(19)
C1 B1 B5 C2 -36.50(14)
C1 B1 B7 B3 38.13(15)
C1 B1 B7 B5 -100.02(16)
C1 B1 B7 B9 1.0(2)
C1 B1 B7 B10 -62.2(2)
C1 B1 C2 B2 32.12(14)
C1 B1 C2 B5 138.32(16)
C1 B1 C2 B6 100.48(16)
C1 B1 C2 C7 -110.89(17)
C1 B2 B4 B3 33.66(14)
C1 B2 B4 B8 135.19(16)
C1 B2 B4 B9 97.35(18)
C1 B2 B6 B5 2.3(2)
C1 B2 B6 B8 -98.83(17)
C1 B2 B6 B10 -61.02(19)
C1 B2 B6 C2 36.58(13)
C1 B2 B8 B4 -38.62(14)
C1 B2 B8 B6 99.61(16)
C1 B2 B8 B9 -1.3(2)
C1 B2 B8 B10 61.86(19)
C1 B2 C2 B1 -32.24(14)
C1 B2 C2 B5 -100.53(16)
C1 B2 C2 B6 -138.11(15)
C1 B2 C2 C7 110.80(17)
C1 B3 B4 B2 -33.98(14)
C1 B3 B4 B8 -97.49(16)
C1 B3 B4 B9 -135.51(16)
C1 B3 B7 B1 -38.88(15)
C1 B3 B7 B5 -1.3(2)
C1 B3 B7 B9 99.49(18)
C1 B3 B7 B10 62.1(2)
C1 B3 B9 B4 38.66(14)
C1 B3 B9 B7 -99.36(17)
C1 B3 B9 B8 1.4(2)
C1 B3 B9 B10 -61.8(2)
C1 B4 B8 B2 38.96(14)
C1 B4 B8 B6 1.4(2)
C1 B4 B8 B9 -99.14(18)
C1 B4 B8 B10 -62.1(2)
C1 B4 B9 B3 -38.25(14)
C1 B4 B9 B7 -0.8(2)
C1 B4 B9 B8 99.66(16)
C1 B4 B9 B10 62.6(2)
C1 C2 C7 C8 -92.8(2)
C1 C2 C7 C12 92.2(2)
C1 C3 C4 C5 -177.74(16)
C2 B1 B3 B4 1.6(2)
C2 B1 B3 B7 -99.07(17)
C2 B1 B3 B9 -61.9(2)
C2 B1 B3 C1 36.44(14)
C2 B1 B5 B6 34.44(14)
C2 B1 B5 B7 135.45(17)
C2 B1 B5 B10 97.64(17)
C2 B1 B7 B3 99.82(16)
C2 B1 B7 B5 -38.33(14)
C2 B1 B7 B9 62.7(2)
C2 B1 B7 B10 -0.5(2)
C2 B1 C1 B2 -32.44(15)
C2 B1 C1 B3 -138.32(16)
C2 B1 C1 B4 -100.58(16)
C2 B1 C1 C3 107.76(17)
C2 B2 B4 B3 -3.3(2)
C2 B2 B4 B8 98.21(17)
C2 B2 B4 B9 60.4(2)
C2 B2 B4 C1 -36.98(13)
C2 B2 B6 B5 -34.26(14)
C2 B2 B6 B8 -135.41(16)
C2 B2 B6 B10 -97.60(17)
C2 B2 B8 B4 -100.14(16)
C2 B2 B8 B6 38.09(14)
C2 B2 B8 B9 -62.83(19)
C2 B2 B8 B10 0.3(2)
C2 B2 C1 B1 32.31(15)
C2 B2 C1 B3 100.76(16)
C2 B2 C1 B4 137.68(15)
C2 B2 C1 C3 -106.77(17)
C2 B5 B6 B2 34.59(14)
C2 B5 B6 B8 97.89(16)
C2 B5 B6 B10 135.30(16)
C2 B5 B7 B1 38.75(15)
C2 B5 B7 B3 1.3(2)
C2 B5 B7 B9 -62.0(2)
C2 B5 B7 B10 -98.94(17)
C2 B5 B10 B6 -38.44(14)
C2 B5 B10 B7 99.49(17)
C2 B5 B10 B8 -1.4(2)
C2 B5 B10 B9 62.4(2)
C2 B6 B8 B2 -38.95(14)
C2 B6 B8 B4 -1.5(2)
C2 B6 B8 B9 61.7(2)
C2 B6 B8 B10 98.86(17)
C2 B6 B10 B5 38.52(14)
C2 B6 B10 B7 1.1(2)
C2 B6 B10 B8 -99.87(16)
C2 B6 B10 B9 -62.5(2)
C2 C1 C3 C4 -148.75(16)
C2 C7 C8 C9 -176.38(18)
C2 C7 C12 C11 176.20(18)
C3 C1 C2 B1 -105.70(18)
C3 C1 C2 B2 108.95(17)
C3 C1 C2 B5 -144.57(16)
C3 C1 C2 B6 147.99(16)
C3 C1 C2 C7 1.7(2)
C3 C4 C5 C6 -176.43(16)
C7 C8 C9 C10 0.3(3)
C8 C7 C12 C11 1.1(3)
C8 C9 C10 C11 0.8(3)
C8 C9 C10 I1 -177.15(15)
C9 C10 C11 C12 -1.0(3)
C10 C11 C12 C7 0.0(3)
C12 C7 C8 C9 -1.2(3)
I1 C10 C11 C12 176.99(15)
